data_4314033
loop_
_publ_author_name
'Angelo Maspero'
'Ibrahim Kani'
'Ahmed A. Mohamed'
'Mohammad A. Omary'
'Richard J. Staples'
'John P. Fackler'

_publ_contact_author_address
; Department of Chemistry
    Texas A&M University
College Station, TX 77843
;
_publ_contact_author_email fackler@mail.chem.tamu.edu
_publ_contact_author_name 'John P. Fackler'
_publ_section_title
;
 Syntheses and Structures of Dinuclear Gold(I) Dithiophosphonate Complexes
 and the Reaction of the Dithiophosphonate Complexes with Phosphines:
 Diverse Coordination Types
;
_journal_name_full 'Inorganic Chemistry'
_journal_page_first 5311
_journal_page_last 5319
_journal_paper_doi 10.1021/ic034114y
_journal_volume 42
_journal_year 2003
_chemical_formula_sum 'C52 H60 Au2 O4 P4 S4'
_chemical_formula_weight 1395.05
_chemical_name_systematic
; 
 ? 
;
_space_group_IT_number 14
_symmetry_cell_setting monoclinic
_symmetry_space_group_name_Hall '-P 2ybc'
_symmetry_space_group_name_H-M 'P 1 21/c 1'
_atom_sites_solution_hydrogens geom
_atom_sites_solution_primary direct
_atom_sites_solution_secondary difmap
_audit_creation_method SHELXL-97
_cell_angle_alpha 90.00
_cell_angle_beta 97.684(1)
_cell_angle_gamma 90.00
_cell_formula_units_Z 2
_cell_length_a 13.2048(3)
_cell_length_b 8.60760(10)
_cell_length_c 23.9576(4)
_cell_measurement_reflns_used 183
_cell_measurement_temperature 213(2)
_cell_measurement_theta_max 24.56
_cell_measurement_theta_min 2.15
_cell_volume 2698.61(8)
_computing_cell_refinement 'SMART (Bruker, V4.050, 1995)'
_computing_data_collection 'ASTRO (Bruker, V4.050, 1995)'
_computing_data_reduction 'SAINT (Bruker, V5.A06, 1997)'
_computing_molecular_graphics 'SHELXTL (Bruker, 1998, ver 5.10)'
_computing_publication_material 'CIFTAB (Sheldrick, 1993)'
_computing_structure_refinement 'SHELXL-97 (Sheldrick, 1997)'
_computing_structure_solution 'SHELXS-97 (Sheldrick, 1990)'
_diffrn_ambient_temperature 213(2)
_diffrn_measured_fraction_theta_full 0.953
_diffrn_measured_fraction_theta_max 0.953
_diffrn_measurement_method '\w, 0.3 deg'
_diffrn_radiation_monochromator graphite
_diffrn_radiation_source 'fine-focus sealed tube'
_diffrn_radiation_type MoK\a
_diffrn_radiation_wavelength 0.71073
_diffrn_reflns_av_R_equivalents 0.0370
_diffrn_reflns_av_sigmaI/netI 0.0374
_diffrn_reflns_limit_h_max 12
_diffrn_reflns_limit_h_min -17
_diffrn_reflns_limit_k_max 10
_diffrn_reflns_limit_k_min -11
_diffrn_reflns_limit_l_max 31
_diffrn_reflns_limit_l_min -23
_diffrn_reflns_number 17420
_diffrn_reflns_theta_full 28.44
_diffrn_reflns_theta_max 28.44
_diffrn_reflns_theta_min 1.56
_diffrn_standards_decay_% <1
_diffrn_standards_interval_count 0
_diffrn_standards_number 0
_exptl_absorpt_coefficient_mu 5.746
_exptl_absorpt_correction_T_max 0.5305
_exptl_absorpt_correction_T_min 0.9834
_exptl_absorpt_correction_type empirical
_exptl_crystal_colour colorless
_exptl_crystal_density_diffrn 1.717
_exptl_crystal_density_method 'not measured'
_exptl_crystal_description needle
_exptl_crystal_F_000 1372
_exptl_crystal_size_max 0.20
_exptl_crystal_size_mid 0.15
_exptl_crystal_size_min 0.10
_refine_diff_density_max 1.602
_refine_diff_density_min -1.016
_refine_diff_density_rms 0.119
_refine_ls_extinction_method none
_refine_ls_goodness_of_fit_ref 1.037
_refine_ls_hydrogen_treatment mixed
_refine_ls_matrix_type full
_refine_ls_number_parameters 298
_refine_ls_number_reflns 6483
_refine_ls_number_restraints 0
_refine_ls_restrained_S_all 1.037
_refine_ls_R_factor_all 0.0510
_refine_ls_R_factor_gt 0.0380
_refine_ls_shift/su_max 0.040
_refine_ls_shift/su_mean 0.003
_refine_ls_structure_factor_coef Fsqd
_refine_ls_weighting_details 'calc w=1/[\s^2^(Fo^2^)+(0.0519P)^2^+3.8926P] where P=(Fo^2^+2Fc^2^)/3'
_refine_ls_weighting_scheme calc
_refine_ls_wR_factor_gt 0.0939
_refine_ls_wR_factor_ref 0.1005
_reflns_number_gt 5358
_reflns_number_total 6483
_reflns_threshold_expression >2sigma(I)
_cod_data_source_file ic034114ysi20030604_012934_5.cif
_cod_data_source_block complex5
_cod_depositor_comments
;
The following automatic conversions were performed:

'_symmetry_cell_setting' value 'Monoclinic' changed to 'monoclinic'
according to the built-in table from CIF Core dictionary named
'cif_core.dic' version 2.4.1 from 2010-06-29.

Automatic conversion script
Id: cif_fix_values 1646 2011-03-28 12:23:43Z adriana 
;
_cod_database_code 4314033

loop_
_symmetry_equiv_pos_as_xyz
'x, y, z'
'-x, y+1/2, -z+1/2'
'-x, -y, -z'
'x, -y-1/2, z-1/2'

loop_
_atom_site_label
_atom_site_type_symbol
_atom_site_fract_x
_atom_site_fract_y
_atom_site_fract_z
_atom_site_U_iso_or_equiv
_atom_site_adp_type
_atom_site_occupancy
_atom_site_symmetry_multiplicity
_atom_site_calc_flag
_atom_site_refinement_flags
_atom_site_disorder_assembly
_atom_site_disorder_group
Au1 Au 0.180472(15) 0.85272(2) 0.097679(8) 0.04057(8) Uani 1 1 d . . .
S1 S 0.35607(11) 0.87372(18) 0.10308(7) 0.0540(3) Uani 1 1 d . . .
S2 S 0.27833(14) 1.1725(2) 0.17853(8) 0.0697(5) Uani 1 1 d . . .
P1 P 0.01029(9) 0.81550(13) 0.08888(5) 0.0303(2) Uani 1 1 d . . .
P2 P 0.37166(11) 1.10188(19) 0.12785(6) 0.0472(3) Uani 1 1 d . . .
O1 O 0.4908(3) 1.1186(5) 0.15084(18) 0.0572(10) Uani 1 1 d . . .
O2 O 0.3760(4) 1.5048(7) -0.0729(2) 0.0815(15) Uani 1 1 d . . .
C1 C -0.0371(4) 0.7018(5) 0.02674(19) 0.0355(10) Uani 1 1 d . . .
H1A H -0.1094 0.6772 0.0274 0.043 Uiso 1 1 calc R . .
H1B H -0.0317 0.7632 -0.0072 0.043 Uiso 1 1 calc R . .
C2 C 0.0230(4) 0.5518(5) 0.02445(19) 0.0371(10) Uani 1 1 d . . .
H2A H 0.0230 0.4965 0.0593 0.045 Uiso 1 1 d R . .
H2B H 0.0925 0.5758 0.0201 0.045 Uiso 1 1 d R . .
C3 C 0.5378(6) 1.0277(10) 0.1993(3) 0.074(2) Uani 1 1 d . . .
H3A H 0.4918 0.9434 0.2085 0.088 Uiso 1 1 calc R . .
C4 C 0.5677(9) 1.1285(14) 0.2486(4) 0.119(4) Uani 1 1 d . . .
H4A H 0.5186 1.2134 0.2500 0.142 Uiso 1 1 calc R . .
H4B H 0.5723 1.0690 0.2837 0.142 Uiso 1 1 calc R . .
C5 C 0.6694(10) 1.1889(14) 0.2392(7) 0.145(6) Uani 1 1 d . . .
H5A H 0.6620 1.2854 0.2173 0.174 Uiso 1 1 calc R . .
H5B H 0.7117 1.2097 0.2752 0.174 Uiso 1 1 calc R . .
C6 C 0.7137(8) 1.073(2) 0.2095(5) 0.161(7) Uani 1 1 d . . .
H6A H 0.7658 1.0179 0.2350 0.193 Uiso 1 1 calc R . .
H6B H 0.7470 1.1205 0.1795 0.193 Uiso 1 1 calc R . .
C7 C 0.6359(7) 0.9642(12) 0.1851(4) 0.103(3) Uani 1 1 d . . .
H7A H 0.6487 0.8604 0.2014 0.124 Uiso 1 1 calc R . .
H7B H 0.6348 0.9576 0.1442 0.124 Uiso 1 1 calc R . .
C8 C 0.3686(4) 1.2193(7) 0.0655(2) 0.0461(12) Uani 1 1 d . . .
C9 C 0.3112(5) 1.3541(8) 0.0586(3) 0.0622(17) Uani 1 1 d . . .
H9A H 0.2686 1.3823 0.0853 0.075 Uiso 1 1 calc R . .
C10 C 0.3168(5) 1.4471(9) 0.0121(3) 0.0701(18) Uani 1 1 d . . .
H10A H 0.2797 1.5405 0.0081 0.084 Uiso 1 1 calc R . .
C11 C 0.3764(5) 1.4044(8) -0.0286(3) 0.0558(14) Uani 1 1 d . . .
C12 C 0.4331(5) 1.2728(8) -0.0220(3) 0.0644(17) Uani 1 1 d . . .
H12A H 0.4739 1.2436 -0.0496 0.077 Uiso 1 1 calc R . .
C13 C 0.4308(5) 1.1818(8) 0.0252(3) 0.0609(16) Uani 1 1 d . . .
H13A H 0.4722 1.0927 0.0302 0.073 Uiso 1 1 calc R . .
C14 C 0.4386(6) 1.4715(9) -0.1143(3) 0.074(2) Uani 1 1 d . . .
H14A H 0.4314 1.5530 -0.1426 0.110 Uiso 1 1 calc R . .
H14B H 0.4184 1.3729 -0.1320 0.110 Uiso 1 1 calc R . .
H14C H 0.5093 1.4656 -0.0971 0.110 Uiso 1 1 calc R . .
C15 C -0.0313(4) 0.7069(5) 0.14701(18) 0.0323(9) Uani 1 1 d . . .
C16 C 0.0397(4) 0.6355(6) 0.1863(2) 0.0466(12) Uani 1 1 d . . .
H16A H 0.1098 0.6446 0.1837 0.056 Uiso 1 1 calc R . .
C17 C 0.0063(5) 0.5491(7) 0.2301(2) 0.0544(14) Uani 1 1 d . . .
H17A H 0.0546 0.4993 0.2566 0.065 Uiso 1 1 calc R . .
C18 C -0.0942(5) 0.5366(7) 0.2349(2) 0.0497(13) Uani 1 1 d . . .
H18A H -0.1154 0.4792 0.2646 0.060 Uiso 1 1 calc R . .
C19 C -0.1652(5) 0.6079(7) 0.1961(2) 0.0515(13) Uani 1 1 d . . .
H19A H -0.2352 0.5980 0.1991 0.062 Uiso 1 1 calc R . .
C20 C -0.1343(4) 0.6944(7) 0.1525(2) 0.0449(12) Uani 1 1 d . . .
H20A H -0.1833 0.7448 0.1266 0.054 Uiso 1 1 calc R . .
C21 C -0.0633(4) 0.9933(5) 0.08460(18) 0.0347(10) Uani 1 1 d . . .
C22 C -0.1590(4) 1.0060(6) 0.0532(2) 0.0460(12) Uani 1 1 d . . .
H22A H -0.1864 0.9226 0.0308 0.055 Uiso 1 1 calc R . .
C23 C -0.2141(5) 1.1423(7) 0.0553(3) 0.0599(16) Uani 1 1 d . . .
H23A H -0.2787 1.1523 0.0338 0.072 Uiso 1 1 calc R . .
C24 C -0.1732(6) 1.2647(7) 0.0892(3) 0.0608(17) Uani 1 1 d . . .
H24A H -0.2114 1.3561 0.0912 0.073 Uiso 1 1 calc R . .
C25 C -0.0799(5) 1.2532(6) 0.1189(2) 0.0550(15) Uani 1 1 d . . .
H25A H -0.0529 1.3368 0.1414 0.066 Uiso 1 1 calc R . .
C26 C -0.0230(5) 1.1179(6) 0.1165(2) 0.0425(12) Uani 1 1 d . . .
H26A H 0.0430 1.1113 0.1367 0.051 Uiso 1 1 calc R . .

loop_
_atom_site_aniso_label
_atom_site_aniso_U_11
_atom_site_aniso_U_22
_atom_site_aniso_U_33
_atom_site_aniso_U_23
_atom_site_aniso_U_13
_atom_site_aniso_U_12
Au1 0.03630(12) 0.04230(12) 0.04453(12) -0.00332(8) 0.01063(8) -0.00702(8)
S1 0.0379(7) 0.0535(8) 0.0724(9) -0.0013(7) 0.0146(7) -0.0055(6)
S2 0.0598(10) 0.0897(13) 0.0656(10) -0.0161(9) 0.0300(8) -0.0109(9)
P1 0.0326(6) 0.0296(5) 0.0293(5) -0.0058(4) 0.0068(4) -0.0041(4)
P2 0.0345(7) 0.0582(8) 0.0503(8) -0.0006(6) 0.0105(6) -0.0081(6)
O1 0.038(2) 0.069(3) 0.063(2) 0.011(2) 0.0013(18) -0.0113(19)
O2 0.069(3) 0.095(4) 0.081(3) 0.034(3) 0.014(3) 0.019(3)
C1 0.041(3) 0.037(2) 0.029(2) -0.0077(18) 0.0079(19) -0.004(2)
C2 0.041(3) 0.038(2) 0.033(2) -0.0091(19) 0.0090(19) -0.004(2)
C3 0.063(4) 0.091(5) 0.063(4) 0.020(4) -0.002(3) -0.016(4)
C4 0.112(8) 0.184(12) 0.059(5) -0.037(6) 0.005(5) 0.045(8)
C5 0.105(9) 0.108(8) 0.195(14) -0.032(8) -0.078(9) -0.013(7)
C6 0.058(6) 0.32(2) 0.112(9) -0.050(11) 0.024(6) -0.052(10)
C7 0.098(7) 0.106(7) 0.099(7) -0.012(5) -0.012(5) 0.044(6)
C8 0.036(3) 0.051(3) 0.051(3) -0.002(2) 0.006(2) -0.001(2)
C9 0.040(3) 0.084(5) 0.065(4) 0.001(3) 0.016(3) 0.014(3)
C10 0.053(4) 0.077(5) 0.081(5) 0.012(4) 0.011(3) 0.023(3)
C11 0.040(3) 0.066(4) 0.060(3) 0.010(3) 0.001(3) 0.010(3)
C12 0.063(4) 0.067(4) 0.069(4) 0.006(3) 0.026(3) 0.011(3)
C13 0.065(4) 0.060(4) 0.063(4) 0.008(3) 0.028(3) 0.016(3)
C14 0.064(4) 0.082(5) 0.076(5) 0.024(4) 0.014(4) 0.003(4)
C15 0.037(2) 0.031(2) 0.031(2) -0.0079(17) 0.0087(18) -0.0048(18)
C16 0.037(3) 0.060(3) 0.041(3) 0.003(2) -0.001(2) -0.008(2)
C17 0.058(4) 0.065(4) 0.038(3) 0.014(3) -0.003(2) -0.002(3)
C18 0.059(3) 0.055(3) 0.037(3) 0.003(2) 0.016(2) -0.010(3)
C19 0.050(3) 0.055(3) 0.054(3) 0.006(3) 0.023(3) -0.001(3)
C20 0.040(3) 0.052(3) 0.046(3) 0.008(2) 0.016(2) 0.009(2)
C21 0.045(3) 0.032(2) 0.028(2) 0.0016(17) 0.0105(19) 0.0008(19)
C22 0.050(3) 0.045(3) 0.043(3) -0.002(2) 0.005(2) 0.006(2)
C23 0.055(4) 0.060(4) 0.064(4) 0.015(3) 0.007(3) 0.020(3)
C24 0.084(5) 0.040(3) 0.061(4) 0.005(3) 0.024(3) 0.019(3)
C25 0.084(5) 0.036(3) 0.048(3) -0.002(2) 0.019(3) 0.004(3)
C26 0.061(3) 0.035(2) 0.033(2) 0.0006(19) 0.011(2) -0.003(2)

loop_
_atom_type_symbol
_atom_type_description
_atom_type_scat_dispersion_real
_atom_type_scat_dispersion_imag
_atom_type_scat_source
C C 0.0033 0.0016 'International Tables Vol C Tables 4.2.6.8 and 6.1.1.4'
H H 0.0000 0.0000 'International Tables Vol C Tables 4.2.6.8 and 6.1.1.4'
O O 0.0106 0.0060 'International Tables Vol C Tables 4.2.6.8 and 6.1.1.4'
P P 0.1023 0.0942 'International Tables Vol C Tables 4.2.6.8 and 6.1.1.4'
S S 0.1246 0.1234 'International Tables Vol C Tables 4.2.6.8 and 6.1.1.4'
Au Au -2.0133 8.8022 'International Tables Vol C Tables 4.2.6.8 and 6.1.1.4'

loop_
_geom_angle_atom_site_label_1
_geom_angle_atom_site_label_2
_geom_angle_atom_site_label_3
_geom_angle
_geom_angle_site_symmetry_1
_geom_angle_site_symmetry_3
_geom_angle_publ_flag
P1 Au1 S1 175.71(5) . . ?
P2 S1 Au1 98.74(7) . . ?
C21 P1 C1 106.6(2) . . ?
C21 P1 C15 105.3(2) . . ?
C1 P1 C15 104.1(2) . . ?
C21 P1 Au1 114.00(16) . . ?
C1 P1 Au1 112.50(17) . . ?
C15 P1 Au1 113.62(16) . . ?
O1 P2 C8 98.4(2) . . ?
O1 P2 S2 115.7(2) . . ?
C8 P2 S2 113.4(2) . . ?
O1 P2 S1 103.95(19) . . ?
C8 P2 S1 107.9(2) . . ?
S2 P2 S1 115.66(10) . . ?
C3 O1 P2 121.0(4) . . ?
C11 O2 C14 118.6(6) . . ?
C2 C1 P1 111.2(3) . . ?
C1 C2 C2 111.5(5) . 3_565 ?
O1 C3 C7 107.7(6) . . ?
O1 C3 C4 111.1(7) . . ?
C7 C3 C4 104.6(7) . . ?
C5 C4 C3 103.6(8) . . ?
C6 C5 C4 106.0(9) . . ?
C5 C6 C7 110.0(9) . . ?
C6 C7 C3 105.1(9) . . ?
C9 C8 C13 118.5(6) . . ?
C9 C8 P2 121.5(5) . . ?
C13 C8 P2 119.8(5) . . ?
C10 C9 C8 119.7(6) . . ?
C9 C10 C11 120.8(6) . . ?
C12 C11 O2 124.3(6) . . ?
C12 C11 C10 119.8(6) . . ?
O2 C11 C10 115.9(6) . . ?
C11 C12 C13 119.9(6) . . ?
C12 C13 C8 121.3(6) . . ?
C16 C15 C20 119.1(5) . . ?
C16 C15 P1 120.2(4) . . ?
C20 C15 P1 120.8(4) . . ?
C15 C16 C17 119.5(5) . . ?
C18 C17 C16 121.0(5) . . ?
C17 C18 C19 119.8(5) . . ?
C18 C19 C20 120.3(5) . . ?
C15 C20 C19 120.3(5) . . ?
C26 C21 C22 119.6(5) . . ?
C26 C21 P1 117.5(4) . . ?
C22 C21 P1 122.8(4) . . ?
C21 C22 C23 119.5(5) . . ?
C22 C23 C24 119.8(6) . . ?
C25 C24 C23 120.7(6) . . ?
C24 C25 C26 120.1(6) . . ?
C21 C26 C25 120.2(6) . . ?

loop_
_geom_bond_atom_site_label_1
_geom_bond_atom_site_label_2
_geom_bond_distance
_geom_bond_site_symmetry_2
_geom_bond_publ_flag
Au1 P1 2.2518(12) . ?
Au1 S1 2.3121(15) . ?
S1 P2 2.054(2) . ?
S2 P2 1.940(2) . ?
P1 C21 1.808(5) . ?
P1 C1 1.822(4) . ?
P1 C15 1.822(5) . ?
P2 O1 1.603(4) . ?
P2 C8 1.799(6) . ?
O1 C3 1.468(8) . ?
O2 C11 1.367(8) . ?
O2 C14 1.404(9) . ?
C1 C2 1.520(7) . ?
C2 C2 1.531(8) 3_565 ?
C3 C7 1.487(11) . ?
C3 C4 1.475(11) . ?
C4 C5 1.485(17) . ?
C5 C6 1.398(17) . ?
C6 C7 1.455(15) . ?
C8 C9 1.383(8) . ?
C8 C13 1.387(8) . ?
C9 C10 1.382(10) . ?
C10 C11 1.382(9) . ?
C11 C12 1.355(9) . ?
C12 C13 1.381(9) . ?
C15 C16 1.380(7) . ?
C15 C20 1.388(7) . ?
C16 C17 1.406(8) . ?
C17 C18 1.350(9) . ?
C18 C19 1.374(8) . ?
C19 C20 1.387(8) . ?
C21 C26 1.382(7) . ?
C21 C22 1.386(7) . ?
C22 C23 1.384(8) . ?
C23 C24 1.394(9) . ?
C24 C25 1.342(9) . ?
C25 C26 1.391(8) . ?
